data_2209643
loop_
_publ_author_name
'Da-Qi Wang'

_publ_section_title
;
 Poly[diaqua-di-\m-malonato-cobalt(II)disodium(I)]
;
_journal_coeditor_code SA2007
_journal_issue 7
_journal_name_full 'Acta Crystallographica Section E'
_journal_page_first m1530
_journal_page_last m1532
_journal_paper_doi 10.1107/S1600536806021416
_journal_volume 62
_journal_year 2006
_chemical_formula_iupac '[Co Na2 (C3 H2 O4)2 (H2 O)2]'
_chemical_formula_moiety 'C6 H8 Co Na2 O10'
_chemical_formula_sum 'C6 H8 Co Na2 O10'
_chemical_formula_weight 345.03
_chemical_name_systematic
;
poly[diaquadisodium(di-\m-malonato)cobalt(II)]
;
_space_group_IT_number 61
_symmetry_cell_setting orthorhombic
_symmetry_space_group_name_Hall '-P 2ac 2ab'
_symmetry_space_group_name_H-M 'P b c a'
_atom_sites_solution_hydrogens geom
_atom_sites_solution_primary direct
_atom_sites_solution_secondary difmap
_audit_creation_method SHELXL-97
_cell_angle_alpha 90.00
_cell_angle_beta 90.00
_cell_angle_gamma 90.00
_cell_formula_units_Z 4
_cell_length_a 6.7815(16)
_cell_length_b 9.348(2)
_cell_length_c 16.509(4)
_cell_measurement_reflns_used 1600
_cell_measurement_temperature 298(2)
_cell_measurement_theta_max 28.86
_cell_measurement_theta_min 2.46
_cell_volume 1046.6(4)
_computing_cell_refinement 'SAINT (Bruker, 1998)'
_computing_data_collection 'SMART (Bruker, 1998)'
_computing_data_reduction SAINT
_computing_molecular_graphics 'SHELXTL (Sheldrick, 1997b)'
_computing_publication_material SHELXTL
_computing_structure_refinement 'SHELXL97 (Sheldrick, 1997a)'
_computing_structure_solution 'SHELXS97 (Sheldrick, 1997a)'
_diffrn_ambient_temperature 298(2)
_diffrn_measured_fraction_theta_full 1.000
_diffrn_measured_fraction_theta_max 1.000
_diffrn_measurement_device_type 'Bruker SMART CCD area-detector'
_diffrn_measurement_method '\f and \w scans'
_diffrn_radiation_monochromator graphite
_diffrn_radiation_source 'fine-focus sealed tube'
_diffrn_radiation_type MoK\a
_diffrn_radiation_wavelength 0.71073
_diffrn_reflns_av_R_equivalents 0.0377
_diffrn_reflns_av_sigmaI/netI 0.0272
_diffrn_reflns_limit_h_max 5
_diffrn_reflns_limit_h_min -8
_diffrn_reflns_limit_k_max 11
_diffrn_reflns_limit_k_min -9
_diffrn_reflns_limit_l_max 19
_diffrn_reflns_limit_l_min -17
_diffrn_reflns_number 4916
_diffrn_reflns_theta_full 25.01
_diffrn_reflns_theta_max 25.01
_diffrn_reflns_theta_min 2.47
_diffrn_standards_decay_% 0
_diffrn_standards_interval_count 0
_diffrn_standards_interval_time 0
_diffrn_standards_number 0
_exptl_absorpt_coefficient_mu 1.774
_exptl_absorpt_correction_T_max 0.8288
_exptl_absorpt_correction_T_min 0.7407
_exptl_absorpt_correction_type multi-scan
_exptl_absorpt_process_details '(SADABS; Sheldrick, 1996)'
_exptl_crystal_colour pink
_exptl_crystal_density_diffrn 2.190
_exptl_crystal_density_method 'not measured'
_exptl_crystal_description prism
_exptl_crystal_F_000 692
_exptl_crystal_size_max 0.18
_exptl_crystal_size_mid 0.15
_exptl_crystal_size_min 0.11
_refine_diff_density_max 0.352
_refine_diff_density_min -0.346
_refine_ls_extinction_method none
_refine_ls_goodness_of_fit_ref 1.001
_refine_ls_hydrogen_treatment constr
_refine_ls_matrix_type full
_refine_ls_number_parameters 88
_refine_ls_number_reflns 921
_refine_ls_number_restraints 0
_refine_ls_restrained_S_all 1.001
_refine_ls_R_factor_all 0.0464
_refine_ls_R_factor_gt 0.0276
_refine_ls_shift/su_max 0.000
_refine_ls_shift/su_mean 0.000
_refine_ls_structure_factor_coef Fsqd
_refine_ls_weighting_details 'calc w=1/[\s^2^(Fo^2^)+(0.0605P)^2^+0.1861P] where P=(Fo^2^+2Fc^2^)/3'
_refine_ls_weighting_scheme calc
_refine_ls_wR_factor_gt 0.0752
_refine_ls_wR_factor_ref 0.0913
_reflns_number_gt 682
_reflns_number_total 921
_reflns_threshold_expression I>2\s(I)
_cod_data_source_file sa2007.cif
_cod_data_source_block I
_cod_original_sg_symbol_Hall '-P2ac2ab '
_cod_original_sg_symbol_H-M Pbca
_cod_database_code 2209643
_cod_database_fobs_code 2209643

loop_
_symmetry_equiv_pos_as_xyz
'x, y, z'
'-x+1/2, -y, z+1/2'
'-x, y+1/2, -z+1/2'
'x+1/2, -y+1/2, -z'
'-x, -y, -z'
'x-1/2, y, -z-1/2'
'x, -y-1/2, z-1/2'
'-x-1/2, y-1/2, z'

loop_
_atom_site_type_symbol
_atom_site_label
_atom_site_fract_x
_atom_site_fract_y
_atom_site_fract_z
_atom_site_U_iso_or_equiv
_atom_site_adp_type
_atom_site_calc_flag
_atom_site_refinement_flags
_atom_site_occupancy
Co Co1 0.0000 1.0000 0.0000 0.0164(2) Uani d S 1
Na Na1 -0.00144(17) 1.13140(14) 0.20174(8) 0.0265(4) Uani d . 1
O O1 0.1143(3) 0.9340(2) 0.10770(12) 0.0211(5) Uani d . 1
O O2 0.2018(4) 0.7714(2) 0.19806(13) 0.0269(6) Uani d . 1
O O3 0.0682(3) 0.8027(2) -0.05419(12) 0.0216(5) Uani d . 1
O O4 0.2213(3) 0.5934(2) -0.04407(12) 0.0212(5) Uani d . 1
O O5 -0.3003(4) 1.0023(2) 0.20305(14) 0.0271(6) Uani d . 1
H H1 -0.2910 0.9290 0.2333 0.041 Uiso d R 1
H H2 -0.3186 0.9679 0.1560 0.041 Uiso d R 1
C C1 0.1359(5) 0.8045(3) 0.12971(18) 0.0185(7) Uani d . 1
C C2 0.0729(5) 0.6836(3) 0.07552(18) 0.0194(7) Uani d . 1
H H2A -0.0693 0.6743 0.0796 0.023 Uiso calc R 1
H H2B 0.1300 0.5960 0.0965 0.023 Uiso calc R 1
C C3 0.1260(4) 0.6945(3) -0.01391(17) 0.0168(7) Uani d . 1

loop_
_atom_site_aniso_label
_atom_site_aniso_U_11
_atom_site_aniso_U_22
_atom_site_aniso_U_33
_atom_site_aniso_U_12
_atom_site_aniso_U_13
_atom_site_aniso_U_23
Co1 0.0236(4) 0.0130(4) 0.0125(4) 0.0007(2) -0.0010(2) 0.0003(2)
Na1 0.0282(7) 0.0270(8) 0.0243(7) -0.0031(6) 0.0006(5) -0.0018(6)
O1 0.0314(14) 0.0161(12) 0.0160(11) -0.0010(10) -0.0025(10) 0.0002(9)
O2 0.0417(15) 0.0225(12) 0.0165(12) 0.0044(11) -0.0065(10) 0.0027(10)
O3 0.0313(13) 0.0189(12) 0.0146(11) 0.0050(10) 0.0011(10) 0.0009(9)
O4 0.0271(12) 0.0176(11) 0.0190(12) 0.0042(9) -0.0010(9) -0.0034(10)
O5 0.0409(16) 0.0253(12) 0.0152(12) -0.0009(10) -0.0003(11) 0.0011(9)
C1 0.0193(17) 0.0206(17) 0.0156(15) -0.0003(13) 0.0002(13) 0.0020(13)
C2 0.0255(17) 0.0164(17) 0.0165(16) 0.0011(14) 0.0011(13) 0.0023(12)
C3 0.0162(16) 0.0158(17) 0.0184(15) -0.0032(13) -0.0017(13) -0.0030(12)

loop_
_atom_type_symbol
_atom_type_description
_atom_type_scat_dispersion_real
_atom_type_scat_dispersion_imag
_atom_type_scat_source
C C 0.0033 0.0016 'International Tables Vol C Tables 4.2.6.8 and 6.1.1.4'
H H 0.0000 0.0000 'International Tables Vol C Tables 4.2.6.8 and 6.1.1.4'
Co Co 0.3494 0.9721 'International Tables Vol C Tables 4.2.6.8 and 6.1.1.4'
O O 0.0106 0.0060 'International Tables Vol C Tables 4.2.6.8 and 6.1.1.4'
Na Na 0.0362 0.0249 'International Tables Vol C Tables 4.2.6.8 and 6.1.1.4'

loop_
_geom_angle_atom_site_label_1
_geom_angle_atom_site_label_2
_geom_angle_atom_site_label_3
_geom_angle_site_symmetry_1
_geom_angle_site_symmetry_3
_geom_angle
O1 Co1 O1 5_575 . 180.0
O1 Co1 O3 5_575 . 88.73(8)
O1 Co1 O3 . . 91.27(8)
O1 Co1 O3 5_575 5_575 91.27(8)
O1 Co1 O3 . 5_575 88.73(8)
O3 Co1 O3 . 5_575 180.0
O1 Co1 O4 5_575 8_665 85.30(8)
O1 Co1 O4 . 8_665 94.70(8)
O3 Co1 O4 . 8_665 91.05(8)
O3 Co1 O4 5_575 8_665 88.95(8)
O1 Co1 O4 5_575 4_465 94.70(8)
O1 Co1 O4 . 4_465 85.30(8)
O3 Co1 O4 . 4_465 88.95(8)
O3 Co1 O4 5_575 4_465 91.05(8)
O4 Co1 O4 8_665 4_465 180.0
O5 Na1 O5 . 6_656 102.98(9)
O5 Na1 O2 . 8_665 177.78(10)
O5 Na1 O2 6_656 8_665 79.13(8)
O5 Na1 O2 . 3 78.20(8)
O5 Na1 O2 6_656 3 97.93(9)
O2 Na1 O2 8_665 3 100.91(9)
O5 Na1 O1 . . 84.22(9)
O5 Na1 O1 6_656 . 81.93(8)
O2 Na1 O1 8_665 . 96.80(8)
O2 Na1 O1 3 . 161.94(9)
O5 Na1 O3 . 5_575 88.83(9)
O5 Na1 O3 6_656 5_575 147.67(9)
O2 Na1 O3 8_665 5_575 89.69(8)
O2 Na1 O3 3 5_575 114.02(8)
O1 Na1 O3 . 5_575 69.28(8)
C1 O1 Co1 . . 125.57(19)
C1 O1 Na1 . . 123.58(18)
Co1 O1 Na1 . . 101.34(9)
C1 O2 Na1 . 8_655 117.2(2)
C1 O2 Na1 . 3_545 122.0(2)
Na1 O2 Na1 8_655 3_545 98.98(9)
C3 O3 Co1 . . 122.90(18)
C3 O3 Na1 . 5_575 138.15(18)
Co1 O3 Na1 . 5_575 98.95(8)
C3 O4 Co1 . 4_565 127.72(19)
Na1 O5 Na1 . 6_556 103.69(9)
Na1 O5 H1 . . 110.8
Na1 O5 H1 6_556 . 93.6
Na1 O5 H2 . . 108.1
Na1 O5 H2 6_556 . 134.8
H1 O5 H2 . . 104.0
O2 C1 O1 . . 122.3(3)
O2 C1 C2 . . 116.8(3)
O1 C1 C2 . . 120.8(3)
C1 C2 C3 . . 117.3(3)
C1 C2 H2A . . 108.0
C3 C2 H2A . . 108.0
C1 C2 H2B . . 108.0
C3 C2 H2B . . 108.0
H2A C2 H2B . . 107.2
O4 C3 O3 . . 123.6(3)
O4 C3 C2 . . 117.3(3)
O3 C3 C2 . . 119.1(3)

loop_
_geom_bond_atom_site_label_1
_geom_bond_atom_site_label_2
_geom_bond_site_symmetry_2
_geom_bond_distance
_geom_bond_publ_flag
Co1 O1 5_575 2.035(2) ?
Co1 O1 . 2.035(2) y
Co1 O3 . 2.101(2) y
Co1 O3 5_575 2.101(2) ?
Co1 O4 8_665 2.205(2) y
Co1 O4 4_465 2.205(2) ?
Na1 O5 . 2.359(3) y
Na1 O5 6_656 2.406(3) y
Na1 O2 8_665 2.418(3) y
Na1 O2 3 2.509(3) y
Na1 O1 . 2.536(2) ?
Na1 O3 5_575 2.553(2) y
O1 C1 . 1.272(3) ?
O2 C1 . 1.253(4) ?
O2 Na1 8_655 2.418(3) ?
O2 Na1 3_545 2.509(3) ?
O3 C3 . 1.273(3) ?
O3 Na1 5_575 2.553(2) ?
O4 C3 . 1.248(4) ?
O4 Co1 4_565 2.205(2) ?
O5 Na1 6_556 2.406(3) ?
O5 H1 . 0.8500 ?
O5 H2 . 0.8500 ?
C1 C2 . 1.504(4) ?
C2 C3 . 1.523(4) ?
C2 H2A . 0.9700 ?
C2 H2B . 0.9700 ?

loop_
_geom_hbond_atom_site_label_D
_geom_hbond_atom_site_label_H
_geom_hbond_atom_site_label_A
_geom_hbond_site_symmetry_A
_geom_hbond_distance_DH
_geom_hbond_distance_HA
_geom_hbond_distance_DA
_geom_hbond_angle_DHA
O5 H2 O4 4_465 0.85 1.95 2.777(3) 162.8
O5 H1 O2 6_556 0.85 1.86 2.706(3) 174.1

loop_
_geom_torsion_atom_site_label_1
_geom_torsion_atom_site_label_2
_geom_torsion_atom_site_label_3
_geom_torsion_atom_site_label_4
_geom_torsion_site_symmetry_1
_geom_torsion_site_symmetry_4
_geom_torsion
O3 Co1 O1 C1 . . -22.5(2)
O3 Co1 O1 C1 5_575 . 157.5(2)
O4 Co1 O1 C1 8_665 . -113.6(2)
O4 Co1 O1 C1 4_465 . 66.4(2)
Na1 Co1 O1 C1 5_575 . -33.2(3)
O3 Co1 O1 Na1 . . -169.27(9)
O4 Co1 O1 Na1 8_665 . 99.57(8)
O4 Co1 O1 Na1 4_465 . -80.43(8)
Na1 Co1 O1 Na1 5_575 . 180.0
O5 Na1 O1 C1 . . -66.2(2)
O5 Na1 O1 C1 6_656 . 37.8(2)
O2 Na1 O1 C1 8_665 . 115.8(2)
O2 Na1 O1 C1 3 . -53.1(4)
O3 Na1 O1 C1 5_575 . -157.2(2)
Na1 Na1 O1 C1 6_656 . 75.0(2)
Na1 Na1 O1 C1 6_556 . -63.2(2)
O5 Na1 O1 Co1 . . 81.51(9)
O5 Na1 O1 Co1 6_656 . -174.46(10)
O2 Na1 O1 Co1 8_665 . -96.49(9)
O2 Na1 O1 Co1 3 . 94.7(3)
O3 Na1 O1 Co1 5_575 . -9.42(8)
Na1 Na1 O1 Co1 6_656 . -137.24(8)
Na1 Na1 O1 Co1 6_556 . 84.50(10)
O1 Co1 O3 C3 . . 10.0(2)
O1 Co1 O3 C3 5_575 . -170.0(2)
O4 Co1 O3 C3 8_665 . 104.7(2)
O4 Co1 O3 C3 4_465 . -75.3(2)
Na1 Co1 O3 C3 5_575 . 179.4(3)
O1 Co1 O3 Na1 . 5_575 -169.43(9)
O1 Co1 O3 Na1 5_575 5_575 10.57(9)
O4 Co1 O3 Na1 8_665 5_575 -74.68(9)
O4 Co1 O3 Na1 4_465 5_575 105.32(9)
O5 Na1 O5 Na1 6_656 6_556 95.66(14)
O2 Na1 O5 Na1 3 6_556 0.10(8)
O1 Na1 O5 Na1 . 6_556 175.97(9)
O3 Na1 O5 Na1 5_575 6_556 -114.73(8)
Na1 Na1 O5 Na1 6_656 6_556 94.90(13)
Na1 O2 C1 O1 8_655 . -119.9(3)
Na1 O2 C1 O1 3_545 . 118.3(3)
Na1 O2 C1 C2 8_655 . 63.0(3)
Na1 O2 C1 C2 3_545 . -58.9(3)
Co1 O1 C1 O2 . . -177.9(2)
Na1 O1 C1 O2 . . -37.9(4)
Co1 O1 C1 C2 . . -0.8(4)
Na1 O1 C1 C2 . . 139.1(2)
O2 C1 C2 C3 . . -138.8(3)
O1 C1 C2 C3 . . 44.0(4)
Co1 O4 C3 O3 4_565 . 128.8(3)
Co1 O4 C3 C2 4_565 . -52.9(3)
Co1 O3 C3 O4 . . -157.8(2)
Na1 O3 C3 O4 5_575 . 21.3(5)
Co1 O3 C3 C2 . . 23.9(4)
Na1 O3 C3 C2 5_575 . -157.0(2)
C1 C2 C3 O4 . . 124.6(3)
C1 C2 C3 O3 . . -57.0(4)
